data_7712895
loop_
_publ_author_name
'Khan, Sahanwaj'
'Sengupta, Swaraj'
'Khan, Mohammad adnan'
'Sk, Md Palashuddin'
'Naskar, Subhendu'

_publ_section_title
;
 Electrocatalytic Water Oxidation by heteroleptic Ruthenium complexes of
 2,6-bis(benzimidazolyl) pyridine Scaffold: A mechanistic investigation
;
_journal_name_full 'Dalton Transactions'
_journal_paper_doi 10.1039/D3DT00128H
_journal_year 2023
_chemical_formula_moiety 'C26 H20 F0.5 N7 O3 Ru S, F6 P, C2 H6 O S'
_chemical_formula_sum 'C28 H26 F6.5 N7 O4 P Ru S2'
_chemical_formula_weight 844.22
_space_group_crystal_system monoclinic
_space_group_IT_number 14
_space_group_name_Hall '-P 2yn'
_space_group_name_H-M_alt 'P 1 21/n 1'
_atom_sites_solution_hydrogens mixed
_atom_sites_solution_primary dual
_audit_creation_date 2022-02-14
_audit_creation_method
;
Olex2 1.2-ac3
(compiled 2017.01.05 svn.r3372 for Rigaku Oxford Diffraction, GUI svn.r5289)
;
_audit_update_record
;
2022-11-28 deposited with the CCDC.	2023-04-28 downloaded from the CCDC.
;
_cell_angle_alpha 90
_cell_angle_beta 92.084(3)
_cell_angle_gamma 90
_cell_formula_units_Z 4
_cell_length_a 11.0467(3)
_cell_length_b 20.0220(7)
_cell_length_c 14.8502(4)
_cell_measurement_reflns_used 10291
_cell_measurement_temperature 298(2)
_cell_measurement_theta_max 29.3240
_cell_measurement_theta_min 3.8030
_cell_volume 3282.35(17)
_computing_cell_refinement 'CrysAlisPro 1.171.38.46 (Rigaku OD, 2015)'
_computing_data_collection 'CrysAlisPro 1.171.38.46 (Rigaku OD, 2015)'
_computing_data_reduction 'CrysAlisPro 1.171.38.46 (Rigaku OD, 2015)'
_computing_molecular_graphics 'Olex2 (Dolomanov et al., 2009)'
_computing_publication_material 'Olex2 (Dolomanov et al., 2009)'
_computing_structure_refinement 'ShelXL (Sheldrick, 2015)'
_computing_structure_solution 'ShelXT (Sheldrick, 2015)'
_diffrn_ambient_temperature 298.15
_diffrn_detector 'CCD plate'
_diffrn_detector_area_resol_mean 10.4324
_diffrn_detector_type Atlas
_diffrn_measured_fraction_theta_full 0.995
_diffrn_measured_fraction_theta_max 0.995
_diffrn_measurement_details
;
List of Runs (angles in degrees, time in seconds):

  # Type    Start    End  Width  t~exp~   \w     \q     \k     \f   Frames
#--------------------------------------------------------------------------
  1  \w    -12.00  21.00   1.00   52.91    --   10.07  38.00 150.00   33
  2  \w    -16.00  12.00   1.00   52.91    --   10.07 -99.00   0.00   28
  3  \w     -3.00  80.00   1.00   52.91    --   10.07  38.00-180.00   83
  4  \w    -13.00  29.00   1.00   52.91    --  -10.22 -99.00 -60.00   42
;
_diffrn_measurement_device 'four-circle diffractometer'
_diffrn_measurement_device_type 'Xcalibur, Atlas'
_diffrn_measurement_method '\w scans'
_diffrn_orient_matrix_type 'CrysAlisPro convention (1999,Acta A55,543-557)'
_diffrn_orient_matrix_UB_11 0.0387454000
_diffrn_orient_matrix_UB_12 -0.0093748000
_diffrn_orient_matrix_UB_13 -0.0348721000
_diffrn_orient_matrix_UB_21 0.0017001000
_diffrn_orient_matrix_UB_22 -0.0331511000
_diffrn_orient_matrix_UB_23 0.0168297000
_diffrn_orient_matrix_UB_31 -0.0512054000
_diffrn_orient_matrix_UB_32 -0.0082381000
_diffrn_orient_matrix_UB_33 -0.0280520000
_diffrn_radiation_monochromator graphite
_diffrn_radiation_probe x-ray
_diffrn_radiation_type MoK\a
_diffrn_radiation_wavelength 0.71073
_diffrn_reflns_av_R_equivalents 0.0188
_diffrn_reflns_av_unetI/netI 0.0229
_diffrn_reflns_Laue_measured_fraction_full 0.995
_diffrn_reflns_Laue_measured_fraction_max 0.995
_diffrn_reflns_limit_h_max 13
_diffrn_reflns_limit_h_min -11
_diffrn_reflns_limit_k_max 23
_diffrn_reflns_limit_k_min -16
_diffrn_reflns_limit_l_max 17
_diffrn_reflns_limit_l_min -17
_diffrn_reflns_number 15099
_diffrn_reflns_point_group_measured_fraction_full 0.995
_diffrn_reflns_point_group_measured_fraction_max 0.995
_diffrn_reflns_theta_full 25.000
_diffrn_reflns_theta_max 25.000
_diffrn_reflns_theta_min 3.347
_diffrn_source 'fine-focus sealed X-ray tube'
_diffrn_source_type 'Enhance (Mo) X-ray Source'
_exptl_absorpt_coefficient_mu 0.738
_exptl_absorpt_correction_T_max 1.00000
_exptl_absorpt_correction_T_min 0.76318
_exptl_absorpt_correction_type multi-scan
_exptl_absorpt_process_details
;
CrysAlisPro 1.171.38.46 (Rigaku Oxford Diffraction, 2015)
Empirical absorption correction using spherical harmonics,
 implemented in SCALE3 ABSPACK scaling algorithm.
;
_exptl_crystal_colour 'clear dark red'
_exptl_crystal_colour_lustre clear
_exptl_crystal_colour_modifier dark
_exptl_crystal_colour_primary red
_exptl_crystal_density_diffrn 1.708
_exptl_crystal_description plate
_exptl_crystal_F_000 1698
_exptl_crystal_size_max 0.2
_exptl_crystal_size_mid 0.1
_exptl_crystal_size_min 0.1
_refine_diff_density_max 1.178
_refine_diff_density_min -1.600
_refine_diff_density_rms 0.076
_refine_ls_extinction_method none
_refine_ls_goodness_of_fit_ref 1.043
_refine_ls_hydrogen_treatment mixed
_refine_ls_matrix_type full
_refine_ls_number_parameters 491
_refine_ls_number_reflns 5753
_refine_ls_number_restraints 2
_refine_ls_restrained_S_all 1.054
_refine_ls_R_factor_all 0.0453
_refine_ls_R_factor_gt 0.0394
_refine_ls_shift/su_max 0.001
_refine_ls_shift/su_mean 0.000
_refine_ls_structure_factor_coef Fsqd
_refine_ls_weighting_details 'w=1/[\s^2^(Fo^2^)+(0.0478P)^2^+6.5282P] where P=(Fo^2^+2Fc^2^)/3'
_refine_ls_weighting_scheme calc
_refine_ls_wR_factor_gt 0.0979
_refine_ls_wR_factor_ref 0.1035
_reflns_Friedel_coverage 0.000
_reflns_number_gt 5108
_reflns_number_total 5753
_reflns_threshold_expression 'I > 2\s(I)'
_cod_data_source_file d3dt00128h2.cif
_cod_data_source_block ru4f
_cod_original_formula_sum 'C28 H26 F6.50 N7 O4 P Ru S2'
_cod_database_code 7712895
_shelx_shelxl_version_number 2018/3
_chemical_oxdiff_formula 'C24 H17 F8 N7 O2 Ru S P'
_shelx_space_group_comment
;
The symmetry employed for this shelxl refinement is uniquely defined
by the following loop, which should always be used as a source of
symmetry information in preference to the above space-group names.
They are only intended as comments.
;
_reflns_odcompleteness_completeness 99.70
_reflns_odcompleteness_iscentric 1
_reflns_odcompleteness_theta 26.32
_olex2_refinement_description
;
1. Fixed Uiso
 At 1.2 times of:
  All C(H) groups, All N(H) groups
 At 1.5 times of:
  All C(H,H,H) groups
2. Restrained distances
 F2-C30
 1.4 with sigma of 0.02
 F0AA-C45
 1.4 with sigma of 0.02
3. Uiso/Uaniso restraints and constraints
Uanis(C48) = Uanis(C46)
Uanis(F6) = Uanis(F0AA)
Uanis(F6) = Uanis(F2)
Uanis(C43) = Uanis(C48) = Uanis(C47) = Uanis(C46) = Uanis(C45) = Uanis(C44)
4. Others
 Sof(F9B)=1-FVAR(1)
 Sof(F9A)=FVAR(1)
 Sof(F11B)=1-FVAR(2)
 Sof(F11A)=FVAR(2)
 Sof(F10B)=1-FVAR(3)
 Sof(F10A)=FVAR(3)
 Sof(F8B)=1-FVAR(4)
 Sof(F8A)=FVAR(4)
 Fixed Sof: O2B(0.75) O2A(0.25) F0AA(0.25) F2(0.25)
5.a Aromatic/amide H refined with riding coordinates:
 N27(H27), N42(H42), C39(H39), C37(H37), C38(H38), C22(H22), C19(H19),
 C20(H20), C31(H31)
5.b Idealised Me refined as rotating group:
 C4(H4A,H4B,H4C), C5(H5A,H5B,H5C), C15(H15A,H15B,H15C), C16(H16A,H16B,H16C)
;
_olex2_date_sample_data_collection 2019-10-25
_olex2_submission_special_instructions 'No special instructions were received'
_oxdiff_exptl_absorpt_empirical_details
;
Empirical correction (ABSPACK) includes:
- Absorption correction using spherical harmonics
- Frame scaling
;
_oxdiff_exptl_absorpt_empirical_full_max 1.215
_oxdiff_exptl_absorpt_empirical_full_min 0.806

loop_
_space_group_symop_operation_xyz
'x, y, z'
'-x+1/2, y+1/2, -z+1/2'
'-x, -y, -z'
'x-1/2, -y-1/2, z-1/2'

loop_
_atom_site_label
_atom_site_type_symbol
_atom_site_fract_x
_atom_site_fract_y
_atom_site_fract_z
_atom_site_U_iso_or_equiv
_atom_site_adp_type
_atom_site_occupancy
_atom_site_site_symmetry_order
_atom_site_calc_flag
_atom_site_refinement_flags_posn
_atom_site_refinement_flags_adp
_atom_site_refinement_flags_occupancy
_atom_site_disorder_assembly
_atom_site_disorder_group
Ru1 Ru 0.25310(2) 0.66617(2) 0.40570(2) 0.02770(10) Uani 1 1 d . . . . .
S1 S 0.12286(7) 0.59149(4) 0.46177(6) 0.0324(2) Uani 1 1 d . . . . .
P7 P 0.26578(10) 0.73421(6) 0.01990(8) 0.0512(3) Uani 1 1 d . . . . .
S14 S 0.31044(12) 0.58638(6) 0.80512(8) 0.0585(3) Uani 1 1 d . . . . .
O1 O 0.1144(2) 0.72494(13) 0.34468(16) 0.0361(6) Uani 1 1 d . . . . .
N1 N 0.4002(2) 0.62034(14) 0.45563(18) 0.0280(6) Uani 1 1 d . . . . .
O24 O 0.0791(2) 0.82117(14) 0.27321(18) 0.0431(6) Uani 1 1 d . . . . .
N2 N 0.2883(3) 0.59863(15) 0.30294(18) 0.0336(6) Uani 1 1 d . . . . .
N3 N 0.2807(2) 0.71556(15) 0.52957(19) 0.0321(6) Uani 1 1 d . . . . .
N4 N 0.3512(2) 0.74037(15) 0.34377(18) 0.0318(6) Uani 1 1 d . . . . .
O2B O 0.1496(14) 0.5207(7) 0.4453(10) 0.048(3) Uani 0.75 1 d . . P A 2
F6 F 0.2055(3) 0.78737(17) -0.0480(2) 0.0867(9) Uani 1 1 d . . . . .
N27 N 0.3930(3) 0.72052(15) 0.65723(19) 0.0355(7) Uani 1 1 d . . . . .
H27 H 0.448946 0.711376 0.697134 0.043 Uiso 1 1 calc R . . . .
F9B F 0.1943(10) 0.6756(6) -0.038(2) 0.074(4) Uani 0.68(9) 1 d . . P B 2
N42 N 0.4044(3) 0.51426(16) 0.2600(2) 0.0414(7) Uani 1 1 d . . . . .
H42 H 0.463742 0.486498 0.259404 0.050 Uiso 1 1 calc R . . . .
F8B F 0.368(2) 0.7252(7) -0.0515(16) 0.076(5) Uani 0.69(13) 1 d . . P B 2
O13 O 0.3761(3) 0.55213(17) 0.7309(2) 0.0642(9) Uani 1 1 d . . . . .
C36 C 0.4494(3) 0.63937(17) 0.5363(2) 0.0299(7) Uani 1 1 d . . . . .
F11B F 0.3262(11) 0.6766(13) 0.078(3) 0.078(5) Uani 0.76(13) 1 d . . P B 2
C26 C 0.3763(3) 0.69101(18) 0.5765(2) 0.0311(7) Uani 1 1 d . . . . .
C40 C 0.4587(3) 0.57626(17) 0.4040(2) 0.0300(7) Uani 1 1 d . . . . .
C39 C 0.5706(3) 0.55061(18) 0.4314(2) 0.0348(8) Uani 1 1 d . . . . .
H39 H 0.611902 0.521333 0.394804 0.042 Uiso 1 1 calc R . . . .
N21 N 0.4555(3) 0.84907(19) 0.2586(2) 0.0521(9) Uani 1 1 d . . . . .
F10B F 0.1553(19) 0.7423(5) 0.0835(15) 0.087(4) Uani 0.84(9) 1 d . . P B 2
C41 C 0.3881(3) 0.56307(18) 0.3214(2) 0.0330(8) Uani 1 1 d . . . . .
C17 C 0.2824(3) 0.78852(18) 0.3039(2) 0.0330(7) Uani 1 1 d . . . . .
C37 C 0.5591(3) 0.61373(18) 0.5680(2) 0.0342(8) Uani 1 1 d . . . . .
H37 H 0.591381 0.626078 0.624227 0.041 Uiso 1 1 calc R . . . .
C48 C 0.2353(4) 0.5710(3) 0.2252(3) 0.0561(5) Uani 1 1 d . . . . .
C38 C 0.6195(3) 0.56971(19) 0.5148(3) 0.0367(8) Uani 1 1 d . . . . .
H38 H 0.693896 0.552534 0.534836 0.044 Uiso 1 1 calc R . . . .
C23 C 0.1477(3) 0.77804(18) 0.3072(2) 0.0324(8) Uani 1 1 d . . . . .
C28 C 0.3039(3) 0.76815(19) 0.6641(3) 0.0385(8) Uani 1 1 d . . . . .
C33 C 0.2336(3) 0.76486(18) 0.5835(2) 0.0347(8) Uani 1 1 d . . . . .
C22 C 0.3353(4) 0.8419(2) 0.2621(3) 0.0439(9) Uani 1 1 d . . . . .
H22 H 0.285576 0.874223 0.235208 0.053 Uiso 1 1 calc R . . . .
C19 C 0.4710(3) 0.7469(2) 0.3395(3) 0.0440(9) Uani 1 1 d . . . . .
H19 H 0.521546 0.714586 0.365678 0.053 Uiso 1 1 calc R . . . .
C4 C -0.0254(3) 0.6038(2) 0.4139(3) 0.0521(11) Uani 1 1 d . . . . .
H4A H -0.050796 0.648867 0.424923 0.078 Uiso 1 1 calc GR . . . .
H4B H -0.080452 0.573306 0.440834 0.078 Uiso 1 1 calc GR . . . .
H4C H -0.024877 0.596024 0.350147 0.078 Uiso 1 1 calc GR . . . .
C43 C 0.3084(4) 0.5174(3) 0.1988(3) 0.0561(5) Uani 1 1 d . . . . .
C47 C 0.1301(5) 0.5879(3) 0.1778(3) 0.0561(5) Uani 1 1 d . . . . .
C20 C 0.5207(4) 0.8008(2) 0.2969(3) 0.0523(11) Uani 1 1 d . . . . .
H20 H 0.604629 0.803342 0.294842 0.063 Uiso 1 1 calc R . . . .
C29 C 0.2781(4) 0.8127(2) 0.7327(3) 0.0510(11) Uani 1 1 d . . . . .
C30 C 0.1807(4) 0.8538(2) 0.7163(4) 0.0631(13) Uani 1 1 d D . . . .
C32 C 0.1335(4) 0.8064(2) 0.5699(3) 0.0488(10) Uani 1 1 d . . . . .
C5 C 0.0914(5) 0.6041(3) 0.5771(3) 0.0678(14) Uani 1 1 d . . . . .
H5A H 0.063585 0.648999 0.585491 0.102 Uiso 1 1 calc GR . . . .
H5B H 0.163789 0.596784 0.613486 0.102 Uiso 1 1 calc GR . . . .
H5C H 0.029919 0.573288 0.594471 0.102 Uiso 1 1 calc GR . . . .
C46 C 0.0985(4) 0.5485(3) 0.1037(3) 0.0561(5) Uani 1 1 d . . . . .
C31 C 0.1096(4) 0.8508(2) 0.6376(4) 0.0605(12) Uani 1 1 d . . . . .
H31 H 0.043857 0.879601 0.630369 0.073 Uiso 1 1 calc R . . . .
C44 C 0.2755(4) 0.4782(3) 0.1237(3) 0.0561(5) Uani 1 1 d . . . . .
C45 C 0.1694(4) 0.4957(3) 0.0784(3) 0.0561(5) Uani 1 1 d D . . . .
C15 C 0.3968(5) 0.5698(3) 0.9058(3) 0.0784(16) Uani 1 1 d . . . . .
H15A H 0.417071 0.523201 0.908487 0.118 Uiso 1 1 calc GR . . . .
H15B H 0.350273 0.581389 0.956912 0.118 Uiso 1 1 calc GR . . . .
H15C H 0.469802 0.595858 0.906590 0.118 Uiso 1 1 calc GR . . . .
C16 C 0.1845(5) 0.5359(3) 0.8271(4) 0.0828(17) Uani 1 1 d . . . . .
H16A H 0.210293 0.490445 0.834961 0.124 Uiso 1 1 calc GR . . . .
H16B H 0.126635 0.538627 0.777412 0.124 Uiso 1 1 calc GR . . . .
H16C H 0.147714 0.551163 0.881001 0.124 Uiso 1 1 calc GR . . . .
H32 H 0.083(4) 0.801(2) 0.519(3) 0.054(13) Uiso 1 1 d . . . . .
H47 H 0.092(3) 0.620(2) 0.195(3) 0.039(11) Uiso 1 1 d . . . . .
F1 F 0.3359(4) 0.7927(2) 0.0685(2) 0.1062(13) Uani 1 1 d . . . . .
F9A F 0.191(3) 0.6771(14) -0.012(4) 0.101(11) Uani 0.32(9) 1 d . . P B 1
F11A F 0.330(4) 0.696(7) 0.107(8) 0.090(15) Uani 0.24(13) 1 d . . P B 1
F10A F 0.184(11) 0.743(3) 0.099(4) 0.11(2) Uani 0.16(9) 1 d . . P B 1
F8A F 0.385(5) 0.729(3) -0.035(6) 0.116(15) Uani 0.31(13) 1 d . . P B 1
O2A O 0.154(4) 0.519(2) 0.471(3) 0.058(12) Uani 0.25 1 d . . P A 1
F0AA F 0.1407(12) 0.4646(7) 0.0060(8) 0.0867(9) Uani 0.25 1 d D . P . .
H46 H 0.019(5) 0.565(3) 0.066(3) 0.074(15) Uiso 1 1 d . . . . .
F2 F 0.1606(12) 0.8926(7) 0.7778(9) 0.0867(9) Uani 0.25 1 d D . P C 2
H29 H 0.320(4) 0.813(2) 0.783(3) 0.043(12) Uiso 1 1 d . . . . .
H44 H 0.330(5) 0.439(3) 0.108(4) 0.098(19) Uiso 1 1 d . . . . .

loop_
_atom_site_aniso_label
_atom_site_aniso_U_11
_atom_site_aniso_U_22
_atom_site_aniso_U_33
_atom_site_aniso_U_23
_atom_site_aniso_U_13
_atom_site_aniso_U_12
Ru1 0.02303(15) 0.03160(17) 0.02834(16) 0.00313(11) -0.00096(10) 0.00131(10)
S1 0.0270(4) 0.0337(5) 0.0369(4) 0.0066(4) 0.0035(3) 0.0035(3)
P7 0.0423(6) 0.0544(7) 0.0572(7) -0.0028(5) 0.0075(5) 0.0007(5)
S14 0.0718(7) 0.0476(6) 0.0576(7) 0.0002(5) 0.0227(6) 0.0166(6)
O1 0.0268(12) 0.0404(15) 0.0410(13) 0.0105(11) -0.0015(10) 0.0003(10)
N1 0.0256(13) 0.0290(15) 0.0296(14) 0.0034(12) 0.0023(11) 0.0003(11)
O24 0.0383(14) 0.0457(16) 0.0446(15) 0.0107(12) -0.0070(12) 0.0057(12)
N2 0.0316(15) 0.0404(17) 0.0287(14) 0.0004(12) 0.0004(12) -0.0040(13)
N3 0.0298(14) 0.0334(16) 0.0330(15) -0.0003(12) -0.0013(12) 0.0030(12)
N4 0.0278(14) 0.0358(16) 0.0318(15) 0.0013(12) -0.0010(12) -0.0011(12)
O2B 0.047(4) 0.030(4) 0.068(7) 0.011(4) 0.013(4) 0.003(3)
F6 0.083(2) 0.086(2) 0.091(2) 0.0100(17) -0.0007(17) 0.0156(17)
N27 0.0310(15) 0.0414(18) 0.0338(15) -0.0047(13) -0.0046(12) -0.0006(13)
F9B 0.072(5) 0.069(4) 0.080(9) -0.026(4) -0.009(4) 0.004(5)
N42 0.0468(18) 0.0413(18) 0.0363(16) -0.0049(14) 0.0050(14) 0.0027(15)
F8B 0.070(9) 0.082(9) 0.077(8) 0.004(5) 0.034(5) 0.017(4)
O13 0.065(2) 0.070(2) 0.0592(19) -0.0147(16) 0.0154(16) 0.0121(17)
C36 0.0289(17) 0.0303(18) 0.0304(17) 0.0029(14) -0.0007(13) -0.0011(14)
F11B 0.063(4) 0.088(7) 0.082(8) 0.021(6) 0.000(4) 0.005(4)
C26 0.0272(16) 0.0348(19) 0.0311(17) 0.0002(14) -0.0008(13) -0.0020(14)
C40 0.0301(17) 0.0288(18) 0.0316(17) 0.0049(14) 0.0063(14) -0.0014(14)
C39 0.0297(17) 0.0310(19) 0.044(2) 0.0031(15) 0.0067(15) 0.0021(14)
N21 0.046(2) 0.053(2) 0.057(2) 0.0128(17) 0.0035(16) -0.0134(17)
F10B 0.082(6) 0.070(5) 0.114(8) 0.003(4) 0.056(5) 0.010(3)
C41 0.0333(18) 0.0357(19) 0.0302(17) 0.0018(15) 0.0036(14) -0.0015(15)
C17 0.0333(18) 0.0351(19) 0.0303(17) -0.0008(15) -0.0019(14) 0.0001(15)
C37 0.0292(17) 0.0354(19) 0.0376(18) 0.0038(15) -0.0048(14) -0.0001(15)
C48 0.0591(11) 0.0692(13) 0.0395(9) -0.0018(9) -0.0032(8) -0.0175(9)
C38 0.0267(17) 0.035(2) 0.048(2) 0.0074(16) -0.0010(15) 0.0039(15)
C23 0.0311(17) 0.038(2) 0.0284(17) -0.0001(15) -0.0029(14) 0.0029(15)
C28 0.0329(18) 0.039(2) 0.043(2) -0.0064(16) 0.0054(16) -0.0038(16)
C33 0.0307(17) 0.0336(19) 0.0401(19) -0.0047(15) 0.0049(15) -0.0008(15)
C22 0.046(2) 0.042(2) 0.043(2) 0.0074(17) -0.0019(17) -0.0031(18)
C19 0.0268(17) 0.047(2) 0.058(2) 0.0099(19) 0.0005(16) -0.0013(16)
C4 0.0308(19) 0.056(3) 0.069(3) 0.016(2) -0.0044(19) -0.0021(18)
C43 0.0591(11) 0.0692(13) 0.0395(9) -0.0018(9) -0.0032(8) -0.0175(9)
C47 0.0591(11) 0.0692(13) 0.0395(9) -0.0018(9) -0.0032(8) -0.0175(9)
C20 0.034(2) 0.058(3) 0.065(3) 0.008(2) 0.0073(19) -0.011(2)
C29 0.047(2) 0.056(3) 0.050(3) -0.020(2) 0.003(2) -0.007(2)
C30 0.058(3) 0.052(3) 0.080(3) -0.031(3) 0.018(3) 0.001(2)
C32 0.039(2) 0.046(2) 0.062(3) -0.008(2) 0.001(2) 0.0081(18)
C5 0.079(3) 0.086(4) 0.039(2) 0.002(2) 0.016(2) -0.025(3)
C46 0.0591(11) 0.0692(13) 0.0395(9) -0.0018(9) -0.0032(8) -0.0175(9)
C31 0.045(2) 0.055(3) 0.082(3) -0.017(2) 0.009(2) 0.011(2)
C44 0.0591(11) 0.0692(13) 0.0395(9) -0.0018(9) -0.0032(8) -0.0175(9)
C45 0.0591(11) 0.0692(13) 0.0395(9) -0.0018(9) -0.0032(8) -0.0175(9)
C15 0.091(4) 0.083(4) 0.062(3) -0.015(3) 0.012(3) 0.024(3)
C16 0.069(3) 0.091(4) 0.090(4) 0.017(3) 0.025(3) 0.008(3)
F1 0.128(3) 0.113(3) 0.076(2) -0.012(2) -0.009(2) -0.057(3)
F9A 0.14(2) 0.090(13) 0.071(15) -0.033(9) 0.037(13) -0.07(2)
F11A 0.098(18) 0.10(4) 0.07(3) 0.03(2) -0.014(15) 0.017(16)
F10A 0.13(5) 0.16(5) 0.04(3) -0.03(2) 0.03(2) 0.01(3)
F8A 0.032(13) 0.18(4) 0.14(3) 0.05(2) 0.024(14) 0.016(10)
O2A 0.047(14) 0.050(12) 0.08(3) 0.037(14) 0.043(16) 0.029(10)
F0AA 0.083(2) 0.086(2) 0.091(2) 0.0100(17) -0.0007(17) 0.0156(17)
F2 0.083(2) 0.086(2) 0.091(2) 0.0100(17) -0.0007(17) 0.0156(17)

loop_
_atom_type_symbol
_atom_type_description
_atom_type_scat_dispersion_real
_atom_type_scat_dispersion_imag
_atom_type_scat_source
C C 0.0033 0.0016 'International Tables Vol C Tables 4.2.6.8 and 6.1.1.4'
H H 0.0000 0.0000 'International Tables Vol C Tables 4.2.6.8 and 6.1.1.4'
F F 0.0171 0.0103 'International Tables Vol C Tables 4.2.6.8 and 6.1.1.4'
N N 0.0061 0.0033 'International Tables Vol C Tables 4.2.6.8 and 6.1.1.4'
O O 0.0106 0.0060 'International Tables Vol C Tables 4.2.6.8 and 6.1.1.4'
P P 0.1023 0.0942 'International Tables Vol C Tables 4.2.6.8 and 6.1.1.4'
Ru Ru -1.2594 0.8363 'International Tables Vol C Tables 4.2.6.8 and 6.1.1.4'
S S 0.1246 0.1234 'International Tables Vol C Tables 4.2.6.8 and 6.1.1.4'

loop_
_geom_angle_atom_site_label_1
_geom_angle_atom_site_label_2
_geom_angle_atom_site_label_3
_geom_angle
_geom_angle_site_symmetry_1
_geom_angle_site_symmetry_3
_geom_angle_publ_flag
O1 Ru1 S1 93.75(7) . . ?
N1 Ru1 S1 94.60(8) . . ?
N1 Ru1 O1 171.64(10) . . ?
N1 Ru1 N2 78.58(11) . . ?
N1 Ru1 N3 78.46(11) . . ?
N1 Ru1 N4 93.59(11) . . ?
N2 Ru1 S1 88.78(8) . . ?
N2 Ru1 O1 101.48(11) . . ?
N2 Ru1 N3 157.03(11) . . ?
N3 Ru1 S1 93.61(8) . . ?
N3 Ru1 O1 101.16(10) . . ?
N4 Ru1 S1 171.69(8) . . ?
N4 Ru1 O1 78.05(10) . . ?
N4 Ru1 N2 91.47(11) . . ?
N4 Ru1 N3 89.40(11) . . ?
O2B S1 Ru1 116.3(6) . . ?
O2B S1 C4 104.8(6) . . ?
O2B S1 C5 110.1(6) . . ?
C4 S1 Ru1 110.53(15) . . ?
C5 S1 Ru1 114.28(17) . . ?
C5 S1 C4 99.0(2) . . ?
O2A S1 Ru1 122.1(17) . . ?
O2A S1 C4 112.0(19) . . ?
O2A S1 C5 95.9(18) . . ?
F6 P7 F9B 87.8(7) . . ?
F6 P7 F11A 165(6) . . ?
F8B P7 F6 86.7(9) . . ?
F8B P7 F9B 84.6(13) . . ?
F11B P7 F6 173.9(16) . . ?
F11B P7 F9B 87.2(16) . . ?
F11B P7 F8B 89.3(13) . . ?
F11B P7 F10B 93.9(11) . . ?
F10B P7 F6 89.8(8) . . ?
F10B P7 F9B 91.2(12) . . ?
F10B P7 F8B 174.6(16) . . ?
F1 P7 F6 88.9(2) . . ?
F1 P7 F9B 175.7(10) . . ?
F1 P7 F8B 92.4(10) . . ?
F1 P7 F11B 95.9(14) . . ?
F1 P7 F10B 91.6(8) . . ?
F1 P7 F11A 78(5) . . ?
F1 P7 F8A 83(3) . . ?
F9A P7 F6 95.6(16) . . ?
F9A P7 F1 171.1(19) . . ?
F9A P7 F11A 97(5) . . ?
F9A P7 F10A 90(4) . . ?
F9A P7 F8A 104(3) . . ?
F10A P7 F6 100(4) . . ?
F10A P7 F1 82(4) . . ?
F10A P7 F11A 72(5) . . ?
F10A P7 F8A 160(6) . . ?
F8A P7 F6 93(2) . . ?
F8A P7 F11A 92(4) . . ?
O13 S14 C15 105.8(2) . . ?
O13 S14 C16 106.2(3) . . ?
C16 S14 C15 98.1(3) . . ?
C23 O1 Ru1 116.2(2) . . ?
C36 N1 Ru1 119.8(2) . . ?
C40 N1 Ru1 119.5(2) . . ?
C40 N1 C36 120.2(3) . . ?
C41 N2 Ru1 111.7(2) . . ?
C41 N2 C48 106.2(3) . . ?
C48 N2 Ru1 141.4(3) . . ?
C26 N3 Ru1 111.7(2) . . ?
C26 N3 C33 105.5(3) . . ?
C33 N3 Ru1 142.8(2) . . ?
C17 N4 Ru1 114.2(2) . . ?
C19 N4 Ru1 128.8(3) . . ?
C19 N4 C17 117.0(3) . . ?
C26 N27 H27 126.4 . . ?
C26 N27 C28 107.2(3) . . ?
C28 N27 H27 126.4 . . ?
C41 N42 H42 126.4 . . ?
C41 N42 C43 107.2(3) . . ?
C43 N42 H42 126.4 . . ?
N1 C36 C26 110.7(3) . . ?
N1 C36 C37 121.0(3) . . ?
C37 C36 C26 128.2(3) . . ?
N3 C26 N27 112.6(3) . . ?
N3 C26 C36 119.2(3) . . ?
N27 C26 C36 128.2(3) . . ?
N1 C40 C39 121.1(3) . . ?
N1 C40 C41 110.2(3) . . ?
C39 C40 C41 128.8(3) . . ?
C40 C39 H39 120.9 . . ?
C38 C39 C40 118.3(3) . . ?
C38 C39 H39 120.9 . . ?
C20 N21 C22 115.5(4) . . ?
N2 C41 N42 112.1(3) . . ?
N2 C41 C40 119.4(3) . . ?
N42 C41 C40 128.3(3) . . ?
N4 C17 C23 115.3(3) . . ?
N4 C17 C22 120.6(3) . . ?
C22 C17 C23 124.0(3) . . ?
C36 C37 H37 120.6 . . ?
C38 C37 C36 118.7(3) . . ?
C38 C37 H37 120.6 . . ?
N2 C48 C43 107.9(4) . . ?
C47 C48 N2 130.4(5) . . ?
C47 C48 C43 121.7(4) . . ?
C39 C38 H38 119.7 . . ?
C37 C38 C39 120.6(3) . . ?
C37 C38 H38 119.7 . . ?
O1 C23 C17 115.8(3) . . ?
O24 C23 O1 125.6(3) . . ?
O24 C23 C17 118.6(3) . . ?
N27 C28 C33 106.2(3) . . ?
N27 C28 C29 131.7(4) . . ?
C29 C28 C33 122.1(4) . . ?
N3 C33 C28 108.6(3) . . ?
N3 C33 C32 131.0(3) . . ?
C32 C33 C28 120.5(4) . . ?
N21 C22 C17 122.6(4) . . ?
N21 C22 H22 118.7 . . ?
C17 C22 H22 118.7 . . ?
N4 C19 H19 119.6 . . ?
N4 C19 C20 120.8(4) . . ?
C20 C19 H19 119.6 . . ?
S1 C4 H4A 109.5 . . ?
S1 C4 H4B 109.5 . . ?
S1 C4 H4C 109.5 . . ?
H4A C4 H4B 109.5 . . ?
H4A C4 H4C 109.5 . . ?
H4B C4 H4C 109.5 . . ?
N42 C43 C48 106.7(4) . . ?
N42 C43 C44 132.4(5) . . ?
C44 C43 C48 120.9(4) . . ?
C48 C47 C46 116.6(5) . . ?
C48 C47 H47 117(3) . . ?
C46 C47 H47 126(3) . . ?
N21 C20 C19 123.4(4) . . ?
N21 C20 H20 118.3 . . ?
C19 C20 H20 118.3 . . ?
C28 C29 H29 121(3) . . ?
C30 C29 C28 115.9(4) . . ?
C30 C29 H29 123(3) . . ?
C29 C30 C31 122.7(4) . . ?
F2 C30 C29 114.3(8) . . ?
F2 C30 C31 123.0(8) . . ?
C33 C32 H32 120(3) . . ?
C31 C32 C33 116.9(4) . . ?
C31 C32 H32 123(3) . . ?
S1 C5 H5A 109.5 . . ?
S1 C5 H5B 109.5 . . ?
S1 C5 H5C 109.5 . . ?
H5A C5 H5B 109.5 . . ?
H5A C5 H5C 109.5 . . ?
H5B C5 H5C 109.5 . . ?
C47 C46 H46 114(3) . . ?
C45 C46 C47 121.6(5) . . ?
C45 C46 H46 124(3) . . ?
C30 C31 H31 119.1 . . ?
C32 C31 C30 121.8(4) . . ?
C32 C31 H31 119.1 . . ?
C43 C44 H44 118(3) . . ?
C45 C44 C43 116.0(5) . . ?
C45 C44 H44 126(3) . . ?
C46 C45 C44 123.1(4) . . ?
F0AA C45 C46 118.7(7) . . ?
F0AA C45 C44 118.0(7) . . ?
S14 C15 H15A 109.5 . . ?
S14 C15 H15B 109.5 . . ?
S14 C15 H15C 109.5 . . ?
H15A C15 H15B 109.5 . . ?
H15A C15 H15C 109.5 . . ?
H15B C15 H15C 109.5 . . ?
S14 C16 H16A 109.5 . . ?
S14 C16 H16B 109.5 . . ?
S14 C16 H16C 109.5 . . ?
H16A C16 H16B 109.5 . . ?
H16A C16 H16C 109.5 . . ?
H16B C16 H16C 109.5 . . ?

loop_
_geom_bond_atom_site_label_1
_geom_bond_atom_site_label_2
_geom_bond_distance
_geom_bond_site_symmetry_2
_geom_bond_publ_flag
Ru1 S1 2.2552(9) . ?
Ru1 O1 2.110(2) . ?
Ru1 N1 1.987(3) . ?
Ru1 N2 2.086(3) . ?
Ru1 N3 2.101(3) . ?
Ru1 N4 2.074(3) . ?
S1 O2B 1.471(15) . ?
S1 C4 1.778(4) . ?
S1 C5 1.777(4) . ?
S1 O2A 1.49(5) . ?
P7 F6 1.595(3) . ?
P7 F9B 1.643(18) . ?
P7 F8B 1.583(14) . ?
P7 F11B 1.576(14) . ?
P7 F10B 1.579(11) . ?
P7 F1 1.566(3) . ?
P7 F9A 1.48(3) . ?
P7 F11A 1.63(5) . ?
P7 F10A 1.52(6) . ?
P7 F8A 1.58(4) . ?
S14 O13 1.506(3) . ?
S14 C15 1.776(6) . ?
S14 C16 1.760(6) . ?
O1 C23 1.261(4) . ?
N1 C36 1.352(4) . ?
N1 C40 1.349(4) . ?
O24 C23 1.243(4) . ?
N2 C41 1.332(5) . ?
N2 C48 1.390(5) . ?
N3 C26 1.337(4) . ?
N3 C33 1.384(4) . ?
N4 C17 1.352(4) . ?
N4 C19 1.333(5) . ?
N27 H27 0.8600 . ?
N27 C26 1.344(4) . ?
N27 C28 1.377(5) . ?
N42 H42 0.8600 . ?
N42 C41 1.353(5) . ?
N42 C43 1.373(5) . ?
C36 C26 1.454(5) . ?
C36 C37 1.383(5) . ?
C40 C39 1.386(5) . ?
C40 C41 1.454(5) . ?
C39 H39 0.9300 . ?
C39 C38 1.386(5) . ?
N21 C22 1.338(5) . ?
N21 C20 1.322(6) . ?
C17 C23 1.505(5) . ?
C17 C22 1.377(5) . ?
C37 H37 0.9300 . ?
C37 C38 1.373(5) . ?
C48 C43 1.408(7) . ?
C48 C47 1.379(7) . ?
C38 H38 0.9300 . ?
C28 C33 1.406(5) . ?
C28 C29 1.391(6) . ?
C33 C32 1.393(5) . ?
C22 H22 0.9300 . ?
C19 H19 0.9300 . ?
C19 C20 1.375(6) . ?
C4 H4A 0.9600 . ?
C4 H4B 0.9600 . ?
C4 H4C 0.9600 . ?
C43 C44 1.399(6) . ?
C47 C46 1.387(6) . ?
C47 H47 0.82(4) . ?
C20 H20 0.9300 . ?
C29 C30 1.370(7) . ?
C29 H29 0.87(4) . ?
C30 C31 1.386(7) . ?
C30 F2 1.225(12) . ?
C32 C31 1.375(6) . ?
C32 H32 0.93(5) . ?
C5 H5A 0.9600 . ?
C5 H5B 0.9600 . ?
C5 H5C 0.9600 . ?
C46 C45 1.376(7) . ?
C46 H46 1.07(5) . ?
C31 H31 0.9300 . ?
C44 C45 1.376(7) . ?
C44 H44 1.02(6) . ?
C45 F0AA 1.273(12) . ?
C15 H15A 0.9600 . ?
C15 H15B 0.9600 . ?
C15 H15C 0.9600 . ?
C16 H16A 0.9600 . ?
C16 H16B 0.9600 . ?
C16 H16C 0.9600 . ?

loop_
_geom_torsion_atom_site_label_1
_geom_torsion_atom_site_label_2
_geom_torsion_atom_site_label_3
_geom_torsion_atom_site_label_4
_geom_torsion
_geom_torsion_site_symmetry_1
_geom_torsion_site_symmetry_2
_geom_torsion_site_symmetry_3
_geom_torsion_site_symmetry_4
_geom_torsion_publ_flag
Ru1 O1 C23 O24 -174.8(3) . . . . ?
Ru1 O1 C23 C17 5.5(4) . . . . ?
Ru1 N1 C36 C26 3.4(4) . . . . ?
Ru1 N1 C36 C37 -172.6(3) . . . . ?
Ru1 N1 C40 C39 170.6(2) . . . . ?
Ru1 N1 C40 C41 -8.7(4) . . . . ?
Ru1 N2 C41 N42 173.3(2) . . . . ?
Ru1 N2 C41 C40 -2.1(4) . . . . ?
Ru1 N2 C48 C43 -168.9(3) . . . . ?
Ru1 N2 C48 C47 10.1(8) . . . . ?
Ru1 N3 C26 N27 -178.0(2) . . . . ?
Ru1 N3 C26 C36 3.6(4) . . . . ?
Ru1 N3 C33 C28 177.5(3) . . . . ?
Ru1 N3 C33 C32 -1.0(7) . . . . ?
Ru1 N4 C17 C23 -3.0(4) . . . . ?
Ru1 N4 C17 C22 178.3(3) . . . . ?
Ru1 N4 C19 C20 -178.4(3) . . . . ?
N1 C36 C26 N3 -4.6(4) . . . . ?
N1 C36 C26 N27 177.3(3) . . . . ?
N1 C36 C37 C38 1.8(5) . . . . ?
N1 C40 C39 C38 2.1(5) . . . . ?
N1 C40 C41 N2 6.9(4) . . . . ?
N1 C40 C41 N42 -167.7(3) . . . . ?
N2 C48 C43 N42 -0.8(5) . . . . ?
N2 C48 C43 C44 177.9(4) . . . . ?
N2 C48 C47 C46 -177.5(4) . . . . ?
N3 C33 C32 C31 179.6(4) . . . . ?
N4 C17 C23 O1 -1.7(5) . . . . ?
N4 C17 C23 O24 178.6(3) . . . . ?
N4 C17 C22 N21 0.0(6) . . . . ?
N4 C19 C20 N21 0.6(7) . . . . ?
N27 C28 C33 N3 0.2(4) . . . . ?
N27 C28 C33 C32 178.9(4) . . . . ?
N27 C28 C29 C30 180.0(4) . . . . ?
N42 C43 C44 C45 178.5(5) . . . . ?
C36 N1 C40 C39 -1.2(5) . . . . ?
C36 N1 C40 C41 179.4(3) . . . . ?
C36 C37 C38 C39 -0.9(5) . . . . ?
C26 N3 C33 C28 -0.5(4) . . . . ?
C26 N3 C33 C32 -179.1(4) . . . . ?
C26 N27 C28 C33 0.3(4) . . . . ?
C26 N27 C28 C29 179.7(4) . . . . ?
C26 C36 C37 C38 -173.4(3) . . . . ?
C40 N1 C36 C26 175.2(3) . . . . ?
C40 N1 C36 C37 -0.8(5) . . . . ?
C40 C39 C38 C37 -1.0(5) . . . . ?
C39 C40 C41 N2 -172.4(3) . . . . ?
C39 C40 C41 N42 13.0(6) . . . . ?
C41 N2 C48 C43 0.1(4) . . . . ?
C41 N2 C48 C47 179.1(5) . . . . ?
C41 N42 C43 C48 1.2(5) . . . . ?
C41 N42 C43 C44 -177.3(5) . . . . ?
C41 C40 C39 C38 -178.7(3) . . . . ?
C17 N4 C19 C20 0.6(6) . . . . ?
C37 C36 C26 N3 171.0(3) . . . . ?
C37 C36 C26 N27 -7.1(6) . . . . ?
C48 N2 C41 N42 0.7(4) . . . . ?
C48 N2 C41 C40 -174.7(3) . . . . ?
C48 C43 C44 C45 0.3(7) . . . . ?
C48 C47 C46 C45 -0.7(7) . . . . ?
C23 C17 C22 N21 -178.5(4) . . . . ?
C28 N27 C26 N3 -0.7(4) . . . . ?
C28 N27 C26 C36 177.5(3) . . . . ?
C28 C33 C32 C31 1.2(6) . . . . ?
C28 C29 C30 C31 1.4(7) . . . . ?
C28 C29 C30 F2 -179.8(8) . . . . ?
C33 N3 C26 N27 0.8(4) . . . . ?
C33 N3 C26 C36 -177.6(3) . . . . ?
C33 C28 C29 C30 -0.7(6) . . . . ?
C33 C32 C31 C30 -0.6(7) . . . . ?
C22 N21 C20 C19 -1.3(7) . . . . ?
C22 C17 C23 O1 176.9(3) . . . . ?
C22 C17 C23 O24 -2.8(5) . . . . ?
C19 N4 C17 C23 177.8(3) . . . . ?
C19 N4 C17 C22 -0.8(5) . . . . ?
C43 N42 C41 N2 -1.2(4) . . . . ?
C43 N42 C41 C40 173.7(4) . . . . ?
C43 C48 C47 C46 1.4(7) . . . . ?
C43 C44 C45 C46 0.4(7) . . . . ?
C43 C44 C45 F0AA 174.9(8) . . . . ?
C47 C48 C43 N42 -179.9(4) . . . . ?
C47 C48 C43 C44 -1.2(7) . . . . ?
C47 C46 C45 C44 -0.2(7) . . . . ?
C47 C46 C45 F0AA -174.7(8) . . . . ?
C20 N21 C22 C17 1.1(6) . . . . ?
C29 C28 C33 N3 -179.3(4) . . . . ?
C29 C28 C33 C32 -0.6(6) . . . . ?
C29 C30 C31 C32 -0.7(8) . . . . ?
F2 C30 C31 C32 -179.5(9) . . . . ?
